data_7213539
loop_
_publ_author_name
'Habata, Yoichi'
'Fukuda, Yoji'
'Akabori, Sadatoshi'
'Bradshaw, Jerald S.'

_publ_section_title
;
 Alkali metal ion selectivities of podands that form pseudo-cyclic
 structures by intramolecular hydrogen bonding
;
_journal_issue 7
_journal_name_full 'Journal of the Chemical Society, Perkin Transactions 1'
_journal_page_first 865
_journal_paper_doi 10.1039/b201525k
_journal_year 2002
_chemical_formula_sum 'C19 H17 N O4'
_chemical_formula_weight 323.35
_space_group_IT_number 14
_symmetry_cell_setting monoclinic
_symmetry_Int_Tables_number 14
_symmetry_space_group_name_Hall '-P 2yab'
_symmetry_space_group_name_H-M 'P 1 21/a 1'
_audit_creation_date 'Fri Feb  8 13:08:00 2002'
_audit_creation_method 'by teXsan'
_cell_angle_alpha 90
_cell_angle_beta 92.91(5)
_cell_angle_gamma 90
_cell_formula_units_Z 8
_cell_length_a 8.117(6)
_cell_length_b 19.978(7)
_cell_length_c 19.981(8)
_cell_measurement_reflns_used 20
_cell_measurement_temperature 296.2
_cell_measurement_theta_max 12.3
_cell_measurement_theta_min 10.2
_cell_volume 3236(3)
_computing_cell_refinement 'MSC/AFC Diffractometer Control'
_computing_data_collection 'MSC/AFC Diffractometer Control'
_computing_data_reduction 'teXsan Ver. 1.11'
_computing_publication_material 'teXsan Ver. 1.11'
_computing_structure_refinement 'teXsan Ver. 1.10'
_computing_structure_solution DirectMethod
_diffrn_measured_fraction_theta_full 0.8137
_diffrn_measured_fraction_theta_max 0.8137
_diffrn_measurement_device_type 'Rigaku AFC5S'
_diffrn_measurement_method \w-2\q
_diffrn_radiation_type 'Mo K\a'
_diffrn_radiation_wavelength 0.7107
_diffrn_reflns_av_R_equivalents 0.219
_diffrn_reflns_limit_h_max 0
_diffrn_reflns_limit_h_min -8
_diffrn_reflns_limit_k_max 19
_diffrn_reflns_limit_k_min 0
_diffrn_reflns_limit_l_max 19
_diffrn_reflns_limit_l_min -19
_diffrn_reflns_number 3879
_diffrn_reflns_theta_full 22.50
_diffrn_reflns_theta_max 22.50
_diffrn_standards_decay_% 0.60
_diffrn_standards_interval_count 150
_diffrn_standards_number 3
_exptl_absorpt_coefficient_mu 0.094
_exptl_absorpt_correction_T_max 1.000
_exptl_absorpt_correction_T_min 0.727
_exptl_absorpt_correction_type psi-scan
_exptl_absorpt_process_details '(North, Phillips & Mathews, 1968)'
_exptl_crystal_colour colorless
_exptl_crystal_density_diffrn 1.327
_exptl_crystal_density_method 'not measured'
_exptl_crystal_description prismatic
_exptl_crystal_F_000 1360.00
_exptl_crystal_size_max 0.600
_exptl_crystal_size_mid 0.250
_exptl_crystal_size_min 0.100
_refine_diff_density_max 0.78
_refine_diff_density_min -0.42
_refine_ls_extinction_method none
_refine_ls_goodness_of_fit_ref 1.414
_refine_ls_hydrogen_treatment noref
_refine_ls_number_parameters 433
_refine_ls_number_reflns 3438
_refine_ls_R_factor_gt 0.1254
_refine_ls_shift/su_max 0.0045
_refine_ls_structure_factor_coef Fsqd
_refine_ls_weighting_details 'w = 1/[\s^2^(Fo^2^) + (0.07100(Max(Fo^2^,0) + 2Fc^2^)/3)^2^]'
_refine_ls_weighting_scheme calc
_refine_ls_wR_factor_ref 0.3288
_reflns_number_gt 1020
_reflns_number_total 3447
_reflns_threshold_expression F^2^>2.0\s(F^2^)
_cod_data_source_file b201525ksup1.cif
_cod_data_source_block haba111-Py-CH2O-Ph-OH
_cod_depositor_comments
;
The following automatic conversions were performed:
data name '_geom_hbond_site_distance_dh' replaced with
'_geom_hbond_distance_DH' as specified in the replacement file
'/home/antanas/src/cod-tools/trunk/data/replacement-values/replacement_tags.lst'.

data
name '_geom_hbond_site_distance_ha' replaced with
'_geom_hbond_distance_HA' as specified in the replacement file
'/home/antanas/src/cod-tools/trunk/data/replacement-values/replacement_tags.lst'.

data
name '_geom_hbond_site_distance_da' replaced with
'_geom_hbond_distance_DA' as specified in the replacement file
'/home/antanas/src/cod-tools/trunk/data/replacement-values/replacement_tags.lst'.

Automatic conversion script
Id: cif_correct_tags 5005 2017-03-03 11:38:54Z antanas 
;
_cod_original_formula_sum 'C38 H34 N2 O8 '
_cod_database_code 7213539

loop_
_symmetry_equiv_pos_as_xyz
x,y,z
1/2-x,1/2+y,-z
-x,-y,-z
1/2+x,1/2-y,z

loop_
_atom_site_label
_atom_site_type_symbol
_atom_site_fract_x
_atom_site_fract_y
_atom_site_fract_z
_atom_site_U_iso_or_equiv
_atom_site_adp_type
_atom_site_occupancy
_atom_site_calc_flag
O(1) O 0.835(2) 0.1667(6) 0.5284(7) 0.069(5) Uani 1.00 d
O(2) O 0.887(1) 0.2489(6) 0.6389(6) 0.052(5) Uani 1.00 d
O(3) O 0.673(1) 0.2215(6) 0.4117(6) 0.058(5) Uani 1.00 d
O(4) O 0.764(2) 0.0921(6) 0.4183(6) 0.067(5) Uani 1.00 d
O(5) O 0.728(2) 0.4117(6) 0.0819(7) 0.089(6) Uani 1.00 d
O(6) O 0.641(1) 0.2808(6) 0.0838(6) 0.052(4) Uani 1.00 d
O(7) O 0.755(2) 0.2600(8) -0.1492(7) 0.074(6) Uani 1.00 d
O(8) O 0.751(1) 0.3398(7) -0.0373(6) 0.070(5) Uani 1.00 d
N(1) N 0.809(2) 0.2992(7) 0.5089(9) 0.055(6) Uani 1.00 d
N(2) N 0.721(2) 0.2060(8) -0.0263(9) 0.066(7) Uani 1.00 d
C(1) C 0.911(2) 0.140(1) 0.585(1) 0.049(8) Uani 1.00 d
C(2) C 0.953(3) 0.076(1) 0.590(1) 0.09(1) Uani 1.00 d
C(3) C 1.023(3) 0.050(1) 0.649(1) 0.093(10) Uani 1.00 d
C(4) C 1.057(3) 0.092(1) 0.702(1) 0.11(1) Uani 1.00 d
C(5) C 1.013(2) 0.158(1) 0.6980(10) 0.070(8) Uani 1.00 d
C(6) C 0.942(2) 0.185(1) 0.640(1) 0.054(8) Uani 1.00 d
C(7) C 0.993(2) 0.2966(10) 0.6078(10) 0.065(7) Uani 1.00 d
C(8) C 0.897(2) 0.336(1) 0.553(1) 0.054(8) Uani 1.00 d
C(9) C 0.907(3) 0.402(1) 0.547(1) 0.083(10) Uani 1.00 d
C(10) C 0.823(3) 0.435(1) 0.495(1) 0.083(9) Uani 1.00 d
C(11) C 0.724(2) 0.3982(10) 0.450(1) 0.068(8) Uani 1.00 d
C(12) C 0.718(2) 0.328(1) 0.4593(9) 0.053(8) Uani 1.00 d
C(13) C 0.610(2) 0.2890(9) 0.4108(9) 0.060(7) Uani 1.00 d
C(14) C 0.588(2) 0.1788(10) 0.3673(10) 0.048(8) Uani 1.00 d
C(15) C 0.471(3) 0.1939(10) 0.320(1) 0.067(8) Uani 1.00 d
C(16) C 0.390(2) 0.148(1) 0.2788(9) 0.067(8) Uani 1.00 d
C(17) C 0.442(2) 0.082(1) 0.284(1) 0.067(8) Uani 1.00 d
C(18) C 0.578(3) 0.064(1) 0.328(1) 0.072(8) Uani 1.00 d
C(19) C 0.629(3) 0.111(1) 0.375(1) 0.064(9) Uani 1.00 d
C(20) C 0.611(3) 0.391(1) 0.124(1) 0.078(9) Uani 1.00 d
C(21) C 0.550(3) 0.4378(10) 0.168(1) 0.073(8) Uani 1.00 d
C(22) C 0.436(3) 0.416(1) 0.2131(10) 0.088(10) Uani 1.00 d
C(23) C 0.383(3) 0.353(1) 0.2183(10) 0.075(8) Uani 1.00 d
C(24) C 0.452(2) 0.3056(9) 0.1697(10) 0.052(7) Uani 1.00 d
C(25) C 0.567(2) 0.328(1) 0.1266(9) 0.048(7) Uani 1.00 d
C(26) C 0.580(2) 0.2136(10) 0.0798(9) 0.055(7) Uani 1.00 d
C(27) C 0.679(2) 0.1746(10) 0.031(1) 0.048(7) Uani 1.00 d
C(28) C 0.711(2) 0.1076(9) 0.048(1) 0.062(7) Uani 1.00 d
C(29) C 0.803(3) 0.073(1) -0.001(1) 0.085(9) Uani 1.00 d
C(30) C 0.849(3) 0.102(1) -0.056(1) 0.09(1) Uani 1.00 d
C(31) C 0.806(2) 0.167(1) -0.068(1) 0.075(9) Uani 1.00 d
C(32) C 0.859(3) 0.208(1) -0.132(1) 0.11(1) Uani 1.00 d
C(33) C 0.847(3) 0.318(1) -0.148(1) 0.070(9) Uani 1.00 d
C(34) C 0.921(3) 0.346(1) -0.201(1) 0.080(9) Uani 1.00 d
C(35) C 0.996(3) 0.407(1) -0.202(1) 0.11(1) Uani 1.00 d
C(36) C 0.985(3) 0.447(1) -0.144(1) 0.086(9) Uani 1.00 d
C(37) C 0.910(3) 0.424(1) -0.089(1) 0.073(9) Uani 1.00 d
C(38) C 0.829(2) 0.364(1) -0.093(1) 0.057(8) Uani 1.00 d
H(1) H 0.7072 0.1709 0.5350 0.0554 Uiso 1.00 calc
H(2) H 0.9378 0.0473 0.5505 0.0963 Uiso 1.00 calc
H(3) H 1.0478 0.0021 0.6516 0.1137 Uiso 1.00 calc
H(4) H 1.1158 0.0718 0.7436 0.1354 Uiso 1.00 calc
H(5) H 1.0309 0.1868 0.7392 0.0926 Uiso 1.00 calc
H(6) H 1.0468 0.3280 0.6414 0.0840 Uiso 1.00 calc
H(7) H 1.0936 0.2738 0.5901 0.0840 Uiso 1.00 calc
H(8) H 0.9725 0.4275 0.5814 0.0979 Uiso 1.00 calc
H(9) H 0.8367 0.4840 0.4883 0.1110 Uiso 1.00 calc
H(10) H 0.6592 0.4200 0.4122 0.0779 Uiso 1.00 calc
H(11) H 0.4923 0.2908 0.4190 0.0976 Uiso 1.00 calc
H(12) H 0.6112 0.3079 0.3631 0.0976 Uiso 1.00 calc
H(13) H 0.4354 0.2412 0.3155 0.0913 Uiso 1.00 calc
H(14) H 0.2956 0.1606 0.2482 0.0795 Uiso 1.00 calc
H(15) H 0.3844 0.0486 0.2539 0.0846 Uiso 1.00 calc
H(16) H 0.6296 0.0184 0.3250 0.0952 Uiso 1.00 calc
H(17) H 0.7149 0.0924 0.4688 0.0554 Uiso 1.00 calc
H(18) H 0.7676 0.3724 0.0496 0.0554 Uiso 1.00 calc
H(19) H 0.5761 0.4853 0.1636 0.0920 Uiso 1.00 calc
H(20) H 0.3874 0.4490 0.2452 0.1172 Uiso 1.00 calc
H(21) H 0.3062 0.3366 0.2525 0.0988 Uiso 1.00 calc
H(22) H 0.4094 0.2596 0.1677 0.0697 Uiso 1.00 calc
H(23) H 0.5845 0.1916 0.1250 0.0720 Uiso 1.00 calc
H(24) H 0.4608 0.2118 0.0668 0.0720 Uiso 1.00 calc
H(25) H 0.6752 0.0838 0.0899 0.0845 Uiso 1.00 calc
H(26) H 0.8440 0.0263 0.0099 0.0990 Uiso 1.00 calc
H(27) H 0.9103 0.0759 -0.0906 0.1155 Uiso 1.00 calc
H(28) H 0.8674 0.1750 -0.1715 0.1527 Uiso 1.00 calc
H(29) H 0.9787 0.2217 -0.1266 0.1527 Uiso 1.00 calc
H(30) H 0.9196 0.3187 -0.2438 0.1110 Uiso 1.00 calc
H(31) H 1.0628 0.4238 -0.2402 0.1516 Uiso 1.00 calc
H(32) H 1.0304 0.4941 -0.1423 0.1144 Uiso 1.00 calc
H(33) H 0.9176 0.4524 -0.0457 0.1016 Uiso 1.00 calc
H(34) H 0.8939 0.3282 -0.0261 0.0554 Uiso 1.00 calc

loop_
_atom_site_aniso_label
_atom_site_aniso_U_11
_atom_site_aniso_U_22
_atom_site_aniso_U_33
_atom_site_aniso_U_12
_atom_site_aniso_U_13
_atom_site_aniso_U_23
O(1) 0.09(1) 0.06(1) 0.056(10) 0.013(7) 0.003(8) -0.005(8)
O(2) 0.058(9) 0.036(9) 0.063(10) -0.002(7) -0.003(7) 0.001(7)
O(3) 0.051(8) 0.048(9) 0.07(1) 0.001(7) -0.009(7) -0.004(8)
O(4) 0.079(10) 0.042(9) 0.08(1) 0.020(7) -0.007(8) -0.008(7)
O(5) 0.15(1) 0.013(8) 0.11(1) -0.013(8) 0.06(1) -0.010(8)
O(6) 0.072(9) 0.033(8) 0.053(9) -0.008(7) 0.023(7) -0.002(7)
O(7) 0.07(1) 0.07(1) 0.08(1) -0.019(9) 0.017(8) -0.010(9)
O(8) 0.073(9) 0.08(1) 0.056(9) 0.006(7) 0.011(8) -0.003(8)
N(1) 0.07(1) 0.04(1) 0.06(1) -0.002(10) 0.013(10) 0.00(1)
N(2) 0.05(1) 0.07(1) 0.08(1) -0.004(10) -0.005(10) 0.00(1)
C(1) 0.05(1) 0.04(2) 0.06(2) -0.02(1) 0.02(1) -0.01(1)
C(2) 0.16(2) 0.03(2) 0.07(2) 0.02(1) -0.03(2) -0.01(1)
C(3) 0.17(2) 0.03(2) 0.08(2) -0.02(1) 0.00(2) 0.00(1)
C(4) 0.17(3) 0.06(2) 0.09(2) 0.00(2) -0.03(2) 0.02(2)
C(5) 0.07(2) 0.10(2) 0.04(2) 0.01(1) 0.01(1) 0.01(2)
C(6) 0.05(1) 0.05(2) 0.06(2) 0.00(1) 0.02(1) 0.01(1)
C(7) 0.07(1) 0.05(1) 0.08(2) 0.00(1) 0.01(1) 0.00(1)
C(8) 0.05(1) 0.01(1) 0.10(2) 0.01(1) 0.02(1) 0.02(1)
C(9) 0.09(2) 0.07(2) 0.09(2) 0.01(1) -0.01(1) -0.02(2)
C(10) 0.10(2) 0.06(2) 0.08(2) -0.03(1) 0.00(1) 0.02(2)
C(11) 0.11(2) 0.01(1) 0.08(2) -0.02(1) -0.03(1) 0.01(1)
C(12) 0.05(1) 0.08(2) 0.03(1) 0.02(1) 0.01(1) -0.01(1)
C(13) 0.07(1) 0.03(1) 0.07(2) 0.03(1) -0.02(1) -0.01(1)
C(14) 0.05(1) 0.05(2) 0.05(2) 0.00(1) 0.03(1) 0.00(1)
C(15) 0.07(2) 0.06(1) 0.07(2) 0.01(1) -0.03(1) 0.00(1)
C(16) 0.05(1) 0.07(2) 0.07(2) 0.00(1) -0.04(1) -0.03(1)
C(17) 0.05(1) 0.05(2) 0.10(2) -0.01(1) -0.01(1) -0.05(1)
C(18) 0.10(2) 0.07(2) 0.05(1) 0.02(1) 0.00(1) -0.02(1)
C(19) 0.09(2) 0.04(2) 0.06(2) 0.02(1) 0.00(1) -0.01(1)
C(20) 0.17(3) 0.02(2) 0.04(2) -0.01(2) -0.01(2) 0.00(1)
C(21) 0.12(2) 0.04(1) 0.06(2) -0.04(1) 0.01(1) -0.03(1)
C(22) 0.15(2) 0.09(2) 0.03(1) 0.03(2) 0.05(1) 0.01(1)
C(23) 0.10(2) 0.08(2) 0.05(2) 0.02(1) 0.04(1) 0.01(1)
C(24) 0.04(1) 0.05(1) 0.06(1) -0.004(10) 0.01(1) 0.02(1)
C(25) 0.03(1) 0.05(2) 0.06(2) 0.00(1) 0.00(1) 0.01(1)
C(26) 0.06(1) 0.05(1) 0.05(1) -0.01(1) 0.00(1) 0.02(1)
C(27) 0.01(1) 0.06(2) 0.07(2) -0.01(1) 0.00(1) -0.02(1)
C(28) 0.10(2) 0.01(1) 0.09(2) 0.00(1) 0.02(1) -0.01(1)
C(29) 0.12(2) 0.03(1) 0.11(2) -0.02(1) 0.02(2) -0.01(2)
C(30) 0.11(2) 0.02(2) 0.15(3) 0.00(1) 0.00(2) -0.01(2)
C(31) 0.05(1) 0.07(2) 0.10(2) 0.01(1) 0.00(1) -0.02(2)
C(32) 0.13(2) 0.11(2) 0.09(2) 0.02(2) 0.05(2) -0.02(2)
C(33) 0.09(2) 0.07(2) 0.05(2) 0.02(1) 0.05(1) 0.00(2)
C(34) 0.11(2) 0.07(2) 0.07(2) -0.01(1) 0.01(1) 0.01(1)
C(35) 0.17(3) 0.07(2) 0.08(2) -0.01(2) 0.01(2) 0.02(2)
C(36) 0.15(2) 0.05(2) 0.05(2) 0.01(1) -0.01(2) 0.00(1)
C(37) 0.13(2) 0.06(2) 0.04(2) -0.02(1) 0.03(1) 0.01(1)
C(38) 0.05(1) 0.07(2) 0.06(2) 0.00(1) -0.01(1) 0.04(1)

loop_
_atom_type_symbol
_atom_type_description
_atom_type_scat_dispersion_real
_atom_type_scat_dispersion_imag
_atom_type_scat_source
C C 0.003 0.002
;International Tables for Crystallography
(1992, Vol. C, Tables 4.2.6.8 and 6.1.1.1)
;
H H 0.000 0.000
;International Tables for Crystallography
(1992, Vol. C, Table 6.1.1.2)
;
N N 0.006 0.003
;International Tables for Crystallography
(1992, Vol. C, Tables 4.2.6.8 and 6.1.1.1)
;
O O 0.011 0.006
;International Tables for Crystallography
(1992, Vol. C, Tables 4.2.6.8 and 6.1.1.1)
;

loop_
_geom_angle_atom_site_label_1
_geom_angle_atom_site_label_2
_geom_angle_atom_site_label_3
_geom_angle
_geom_angle_site_symmetry_3
_geom_angle_publ_flag
C(1) O(1) H(1) 109.3 0_555 no
C(6) O(2) C(7) 115(1) 0_555 yes
C(13) O(3) C(14) 113(1) 0_555 yes
C(19) O(4) H(17) 104.8 0_555 no
C(20) O(5) H(18) 112.8 0_555 no
C(25) O(6) C(26) 119(1) 0_555 yes
C(32) O(7) C(33) 108(1) 0_555 yes
C(38) O(8) H(34) 74.7 0_555 no
C(8) N(1) C(12) 121(1) 0_555 yes
C(27) N(2) C(31) 113(1) 0_555 yes
O(1) C(1) C(2) 121(1) 0_555 yes
O(1) C(1) C(6) 117(1) 0_555 yes
C(2) C(1) C(6) 121(2) 0_555 yes
C(1) C(2) C(3) 121(2) 0_555 yes
C(1) C(2) H(2) 119.8 0_555 no
C(3) C(2) H(2) 118.9 0_555 no
C(2) C(3) C(4) 118(2) 0_555 yes
C(2) C(3) H(3) 119.6 0_555 no
C(4) C(3) H(3) 121.6 0_555 no
C(3) C(4) C(5) 119(2) 0_555 yes
C(3) C(4) H(4) 117.5 0_555 no
C(5) C(4) H(4) 122.6 0_555 no
C(4) C(5) C(6) 121(2) 0_555 yes
C(4) C(5) H(5) 118.0 0_555 no
C(6) C(5) H(5) 120.6 0_555 no
O(2) C(6) C(1) 122(1) 0_555 yes
O(2) C(6) C(5) 120(2) 0_555 yes
C(1) C(6) C(5) 117(2) 0_555 yes
O(2) C(7) C(8) 110(1) 0_555 yes
O(2) C(7) H(6) 112.0 0_555 no
O(2) C(7) H(7) 111.1 0_555 no
C(8) C(7) H(6) 110.7 0_555 no
C(8) C(7) H(7) 111.4 0_555 no
H(6) C(7) H(7) 100.3 0_555 no
N(1) C(8) C(7) 115(1) 0_555 yes
N(1) C(8) C(9) 121(2) 0_555 yes
C(7) C(8) C(9) 122(2) 0_555 yes
C(8) C(9) C(10) 120(2) 0_555 yes
C(8) C(9) H(8) 119.2 0_555 no
C(10) C(9) H(8) 120.6 0_555 no
C(9) C(10) C(11) 119(2) 0_555 yes
C(9) C(10) H(9) 121.0 0_555 no
C(11) C(10) H(9) 119.4 0_555 no
C(10) C(11) C(12) 117(1) 0_555 yes
C(10) C(11) H(10) 122.0 0_555 no
C(12) C(11) H(10) 120.8 0_555 no
N(1) C(12) C(11) 119(1) 0_555 yes
N(1) C(12) C(13) 122(1) 0_555 yes
C(11) C(12) C(13) 117(1) 0_555 yes
O(3) C(13) C(12) 106(1) 0_555 yes
O(3) C(13) H(11) 112.5 0_555 no
O(3) C(13) H(12) 109.7 0_555 no
C(12) C(13) H(11) 114.6 0_555 no
C(12) C(13) H(12) 112.3 0_555 no
H(11) C(13) H(12) 101.3 0_555 no
O(3) C(14) C(15) 128(1) 0_555 yes
O(3) C(14) C(19) 114(1) 0_555 yes
C(15) C(14) C(19) 117(1) 0_555 yes
C(14) C(15) C(16) 125(1) 0_555 yes
C(14) C(15) H(13) 118.6 0_555 no
C(16) C(15) H(13) 116.3 0_555 no
C(15) C(16) C(17) 116(1) 0_555 yes
C(15) C(16) H(14) 122.9 0_555 no
C(17) C(16) H(14) 120.1 0_555 no
C(16) C(17) C(18) 120(1) 0_555 yes
C(16) C(17) H(15) 118.0 0_555 no
C(18) C(17) H(15) 121.2 0_555 no
C(17) C(18) C(19) 116(1) 0_555 yes
C(17) C(18) H(16) 120.3 0_555 no
C(19) C(18) H(16) 123.0 0_555 no
O(4) C(19) C(14) 120(1) 0_555 yes
O(4) C(19) C(18) 115(1) 0_555 yes
C(14) C(19) C(18) 121(2) 0_555 yes
O(5) C(20) C(21) 117(1) 0_555 yes
O(5) C(20) C(25) 120(2) 0_555 yes
C(21) C(20) C(25) 121(2) 0_555 yes
C(20) C(21) C(22) 117(1) 0_555 yes
C(20) C(21) H(19) 120.5 0_555 no
C(22) C(21) H(19) 121.4 0_555 no
C(21) C(22) C(23) 125(2) 0_555 yes
C(21) C(22) H(20) 119.2 0_555 no
C(23) C(22) H(20) 115.5 0_555 no
C(22) C(23) C(24) 114(1) 0_555 yes
C(22) C(23) H(21) 125.4 0_555 no
C(24) C(23) H(21) 120.1 0_555 no
C(23) C(24) C(25) 119(1) 0_555 yes
C(23) C(24) H(22) 118.6 0_555 no
C(25) C(24) H(22) 121.8 0_555 no
O(6) C(25) C(20) 119(1) 0_555 yes
O(6) C(25) C(24) 118(1) 0_555 yes
C(20) C(25) C(24) 121(2) 0_555 yes
O(6) C(26) C(27) 109(1) 0_555 yes
O(6) C(26) H(23) 111.4 0_555 no
O(6) C(26) H(24) 112.3 0_555 no
C(27) C(26) H(23) 111.4 0_555 no
C(27) C(26) H(24) 110.6 0_555 no
H(23) C(26) H(24) 102.1 0_555 no
N(2) C(27) C(26) 118(1) 0_555 yes
N(2) C(27) C(28) 126(1) 0_555 yes
C(26) C(27) C(28) 115(1) 0_555 yes
C(27) C(28) C(29) 113(1) 0_555 yes
C(27) C(28) H(25) 125.7 0_555 no
C(29) C(28) H(25) 120.6 0_555 no
C(28) C(29) C(30) 121(2) 0_555 yes
C(28) C(29) H(26) 119.1 0_555 no
C(30) C(29) H(26) 119.4 0_555 no
C(29) C(30) C(31) 119(2) 0_555 yes
C(29) C(30) H(27) 119.7 0_555 no
C(31) C(30) H(27) 120.5 0_555 no
N(2) C(31) C(30) 125(2) 0_555 yes
N(2) C(31) C(32) 111(2) 0_555 yes
C(30) C(31) C(32) 123(2) 0_555 yes
O(7) C(32) C(31) 114(1) 0_555 yes
O(7) C(32) H(28) 110.3 0_555 no
O(7) C(32) H(29) 112.7 0_555 no
C(31) C(32) H(28) 109.1 0_555 no
C(31) C(32) H(29) 110.9 0_555 no
H(28) C(32) H(29) 98.5 0_555 no
O(7) C(33) C(34) 125(2) 0_555 yes
O(7) C(33) C(38) 118(1) 0_555 yes
C(34) C(33) C(38) 114(2) 0_555 yes
C(33) C(34) C(35) 125(2) 0_555 yes
C(33) C(34) H(30) 117.4 0_555 no
C(35) C(34) H(30) 117.5 0_555 no
C(34) C(35) C(36) 116(2) 0_555 yes
C(34) C(35) H(31) 123.5 0_555 no
C(36) C(35) H(31) 119.6 0_555 no
C(35) C(36) C(37) 121(2) 0_555 yes
C(35) C(36) H(32) 120.5 0_555 no
C(37) C(36) H(32) 117.6 0_555 no
C(36) C(37) C(38) 118(2) 0_555 yes
C(36) C(37) H(33) 119.4 0_555 no
C(38) C(37) H(33) 121.6 0_555 no
O(8) C(38) C(33) 117(1) 0_555 yes
O(8) C(38) C(37) 119(2) 0_555 yes
C(33) C(38) C(37) 121(2) 0_555 yes

loop_
_geom_bond_atom_site_label_1
_geom_bond_atom_site_label_2
_geom_bond_distance
_geom_bond_publ_flag
O(1) C(1) 1.37(2) yes
O(1) H(1) 1.052 no
O(2) C(6) 1.36(2) yes
O(2) C(7) 1.44(2) yes
O(3) C(13) 1.44(2) yes
O(3) C(14) 1.39(2) yes
O(4) C(19) 1.41(2) yes
O(4) H(17) 1.103 no
O(5) C(20) 1.37(2) yes
O(5) H(18) 1.074 no
O(6) C(25) 1.42(2) yes
O(6) C(26) 1.43(2) yes
O(7) C(32) 1.37(3) yes
O(7) C(33) 1.38(2) yes
O(8) C(38) 1.39(2) yes
O(8) H(34) 1.196 no
N(1) C(8) 1.32(2) yes
N(1) C(12) 1.34(2) yes
N(2) C(27) 1.36(2) yes
N(2) C(31) 1.35(2) yes
C(1) C(2) 1.33(2) yes
C(1) C(6) 1.42(2) yes
C(2) C(3) 1.39(3) yes
C(2) H(2) 0.983 no
C(3) C(4) 1.37(3) yes
C(3) H(3) 0.972 no
C(4) C(5) 1.38(3) yes
C(4) H(4) 1.014 no
C(5) C(6) 1.37(2) yes
C(5) H(5) 1.008 no
C(7) C(8) 1.53(2) yes
C(7) H(6) 1.004 no
C(7) H(7) 1.017 no
C(8) C(9) 1.34(2) yes
C(9) C(10) 1.37(3) yes
C(9) H(8) 0.988 no
C(10) C(11) 1.39(3) yes
C(10) H(9) 1.004 no
C(11) C(12) 1.42(2) yes
C(11) H(10) 0.998 no
C(12) C(13) 1.49(2) yes
C(13) H(11) 0.979 no
C(13) H(12) 1.027 no
C(14) C(15) 1.33(2) yes
C(14) C(19) 1.41(2) yes
C(15) C(16) 1.38(2) yes
C(15) H(13) 0.992 no
C(16) C(17) 1.39(2) yes
C(16) H(14) 0.988 no
C(17) C(18) 1.43(2) yes
C(17) H(15) 1.000 no
C(18) C(19) 1.38(2) yes
C(18) H(16) 1.007 no
C(20) C(21) 1.39(3) yes
C(20) C(25) 1.31(2) yes
C(21) C(22) 1.40(3) yes
C(21) H(19) 0.978 no
C(22) C(23) 1.33(3) yes
C(22) H(20) 1.017 no
C(23) C(24) 1.49(2) yes
C(23) H(21) 1.003 no
C(24) C(25) 1.38(2) yes
C(24) H(22) 0.980 no
C(26) C(27) 1.51(2) yes
C(26) H(23) 1.003 no
C(26) H(24) 0.991 no
C(27) C(28) 1.40(2) yes
C(28) C(29) 1.43(3) yes
C(28) H(25) 1.026 no
C(29) C(30) 1.32(3) yes
C(29) H(26) 1.000 no
C(30) C(31) 1.35(3) yes
C(30) H(27) 1.025 no
C(31) C(32) 1.59(3) yes
C(32) H(28) 1.035 no
C(32) H(29) 1.013 no
C(33) C(34) 1.37(2) yes
C(33) C(38) 1.43(2) yes
C(34) C(35) 1.37(3) yes
C(34) H(30) 1.003 no
C(35) C(36) 1.41(3) yes
C(35) H(31) 1.018 no
C(36) C(37) 1.35(2) yes
C(36) H(32) 1.015 no
C(37) C(38) 1.38(2) yes
C(37) H(33) 1.034 no

loop_
_geom_contact_atom_site_label_1
_geom_contact_atom_site_label_2
_geom_contact_distance
_geom_contact_site_symmetry_2
O(1) C(7) 3.35(2) 4_455
O(1) C(13) 3.44(2) 4_555
O(1) C(12) 3.47(2) 4_555
O(2) C(7) 3.36(2) 4_455
O(3) C(15) 3.53(2) 4_555
O(3) C(13) 3.55(2) 4_555
O(6) C(24) 3.44(2) 4_555
O(6) C(26) 3.57(2) 4_555
O(7) C(32) 3.32(3) 4_455
O(7) C(34) 3.55(2) 4_455
O(8) C(30) 3.46(3) 4_455
C(12) C(15) 3.57(3) 4_555
C(13) C(15) 3.54(3) 4_555
C(20) C(28) 3.52(3) 4_455
C(20) C(29) 3.52(3) 4_455
C(24) C(26) 3.45(2) 4_455
C(24) C(27) 3.49(2) 4_455
C(24) C(28) 3.50(2) 4_455
C(25) C(28) 3.47(2) 4_455
C(29) C(37) 3.57(3) 4_455
C(30) C(36) 3.50(3) 4_455

loop_
_geom_hbond_atom_site_label_D
_geom_hbond_atom_site_label_H
_geom_hbond_atom_site_label_A
_geom_hbond_distance_DH
_geom_hbond_distance_HA
_geom_hbond_distance_DA
_geom_hbond_angle_DHA
_geom_hbond_publ_flag
O(4) H(17) O(1) 1.103 2.109 2.69(1) 110.110 no
O(5) H(18) O(6) 1.074 2.224 2.71(1) 105.141 no
O(5) H(18) O(8) 1.074 1.853 2.80(1) 144.041 no

loop_
_geom_torsion_atom_site_label_1
_geom_torsion_atom_site_label_2
_geom_torsion_atom_site_label_3
_geom_torsion_atom_site_label_4
_geom_torsion
_geom_torsion_site_symmetry_1
_geom_torsion_site_symmetry_2
_geom_torsion_site_symmetry_3
_geom_torsion_site_symmetry_4
_geom_torsion_publ_flag
O(1) C(1) C(2) C(3) -176(1) 0_555 21_1 5_555 55_5 yes
O(1) C(1) C(6) O(2) 5(2) 0_555 21_1 5_555 55_5 yes
O(1) C(1) C(6) C(5) 177(1) 0_555 21_1 5_555 55_5 yes
O(2) C(6) C(1) C(2) -174(1) 0_555 21_1 5_555 55_5 yes
O(2) C(6) C(5) C(4) 174(1) 0_555 21_1 5_555 55_5 yes
O(2) C(7) C(8) N(1) -49(2) 0_555 21_1 5_555 55_5 yes
O(2) C(7) C(8) C(9) 133(1) 0_555 21_1 5_555 55_5 yes
O(3) C(13) C(12) N(1) -21(2) 0_555 21_1 5_555 55_5 yes
O(3) C(13) C(12) C(11) 156(1) 0_555 21_1 5_555 55_5 yes
O(3) C(14) C(15) C(16) -178(1) 0_555 21_1 5_555 55_5 yes
O(3) C(14) C(19) O(4) -8(2) 0_555 21_1 5_555 55_5 yes
O(3) C(14) C(19) C(18) -168(1) 0_555 21_1 5_555 55_5 yes
O(4) C(19) C(14) C(15) 172(1) 0_555 21_1 5_555 55_5 yes
O(4) C(19) C(18) C(17) -179(1) 0_555 21_1 5_555 55_5 yes
O(5) C(20) C(21) C(22) -177(1) 0_555 21_1 5_555 55_5 yes
O(5) C(20) C(25) O(6) -1(2) 0_555 21_1 5_555 55_5 yes
O(5) C(20) C(25) C(24) 178(1) 0_555 21_1 5_555 55_5 yes
O(6) C(25) C(20) C(21) -176(1) 0_555 21_1 5_555 55_5 yes
O(6) C(25) C(24) C(23) 175(1) 0_555 21_1 5_555 55_5 yes
O(6) C(26) C(27) N(2) -39(1) 0_555 21_1 5_555 55_5 yes
O(6) C(26) C(27) C(28) 142(1) 0_555 21_1 5_555 55_5 yes
O(7) C(32) C(31) N(2) -27(2) 0_555 21_1 5_555 55_5 yes
O(7) C(32) C(31) C(30) 154(2) 0_555 21_1 5_555 55_5 yes
O(7) C(33) C(34) C(35) 172(2) 0_555 21_1 5_555 55_5 yes
O(7) C(33) C(38) O(8) 13(2) 0_555 21_1 5_555 55_5 yes
O(7) C(33) C(38) C(37) -176(1) 0_555 21_1 5_555 55_5 yes
O(8) C(38) C(33) C(34) 178(1) 0_555 21_1 5_555 55_5 yes
O(8) C(38) C(37) C(36) -179(1) 0_555 21_1 5_555 55_5 yes
N(1) C(8) C(9) C(10) 0(3) 0_555 21_1 5_555 55_5 yes
N(1) C(12) C(11) C(10) -2(3) 0_555 21_1 5_555 55_5 yes
N(2) C(27) C(28) C(29) 2(2) 0_555 21_1 5_555 55_5 yes
N(2) C(31) C(30) C(29) 1(3) 0_555 21_1 5_555 55_5 yes
C(1) C(2) C(3) C(4) -4(3) 0_555 21_1 5_555 55_5 yes
C(1) C(6) O(2) C(7) -85(1) 0_555 21_1 5_555 55_5 yes
C(1) C(6) C(5) C(4) 2(3) 0_555 21_1 5_555 55_5 yes
C(2) C(1) C(6) C(5) -1(2) 0_555 21_1 5_555 55_5 yes
C(2) C(3) C(4) C(5) 4(3) 0_555 21_1 5_555 55_5 yes
C(3) C(2) C(1) C(6) 2(3) 0_555 21_1 5_555 55_5 yes
C(3) C(4) C(5) C(6) -3(3) 0_555 21_1 5_555 55_5 yes
C(5) C(6) O(2) C(7) 102(1) 0_555 21_1 5_555 55_5 yes
C(6) O(2) C(7) C(8) 125(1) 0_555 21_1 5_555 55_5 yes
C(7) C(8) N(1) C(12) 178(1) 0_555 21_1 5_555 55_5 yes
C(7) C(8) C(9) C(10) 177(1) 0_555 21_1 5_555 55_5 yes
C(8) N(1) C(12) C(11) 5(2) 0_555 21_1 5_555 55_5 yes
C(8) N(1) C(12) C(13) -176(1) 0_555 21_1 5_555 55_5 yes
C(8) C(9) C(10) C(11) 2(3) 0_555 21_1 5_555 55_5 yes
C(9) C(8) N(1) C(12) -4(3) 0_555 21_1 5_555 55_5 yes
C(9) C(10) C(11) C(12) -1(3) 0_555 21_1 5_555 55_5 yes
C(10) C(11) C(12) C(13) 179(1) 0_555 21_1 5_555 55_5 yes
C(12) C(13) O(3) C(14) -178(1) 0_555 21_1 5_555 55_5 yes
C(13) O(3) C(14) C(15) 7(2) 0_555 21_1 5_555 55_5 yes
C(13) O(3) C(14) C(19) -169(1) 0_555 21_1 5_555 55_5 yes
C(14) C(15) C(16) C(17) -3(3) 0_555 21_1 5_555 55_5 yes
C(14) C(19) C(18) C(17) -19(3) 0_555 21_1 5_555 55_5 yes
C(15) C(14) C(19) C(18) 13(2) 0_555 21_1 5_555 55_5 yes
C(15) C(16) C(17) C(18) -2(3) 0_555 21_1 5_555 55_5 yes
C(16) C(15) C(14) C(19) -1(3) 0_555 21_1 5_555 55_5 yes
C(16) C(17) C(18) C(19) 13(3) 0_555 21_1 5_555 55_5 yes
C(20) C(21) C(22) C(23) 1(3) 0_555 21_1 5_555 55_5 yes
C(20) C(25) O(6) C(26) -172(1) 0_555 21_1 5_555 55_5 yes
C(20) C(25) C(24) C(23) -4(2) 0_555 21_1 5_555 55_5 yes
C(21) C(20) C(25) C(24) 3(3) 0_555 21_1 5_555 55_5 yes
C(21) C(22) C(23) C(24) -1(3) 0_555 21_1 5_555 55_5 yes
C(22) C(21) C(20) C(25) -2(3) 0_555 21_1 5_555 55_5 yes
C(22) C(23) C(24) C(25) 3(2) 0_555 21_1 5_555 55_5 yes
C(24) C(25) O(6) C(26) 7(2) 0_555 21_1 5_555 55_5 yes
C(25) O(6) C(26) C(27) 179(1) 0_555 21_1 5_555 55_5 yes
C(26) C(27) N(2) C(31) -179(1) 0_555 21_1 5_555 55_5 yes
C(26) C(27) C(28) C(29) 179(1) 0_555 21_1 5_555 55_5 yes
C(27) N(2) C(31) C(30) 0(2) 0_555 21_1 5_555 55_5 yes
C(27) N(2) C(31) C(32) -177(1) 0_555 21_1 5_555 55_5 yes
C(27) C(28) C(29) C(30) 0(3) 0_555 21_1 5_555 55_5 yes
C(28) C(27) N(2) C(31) -2(2) 0_555 21_1 5_555 55_5 yes
C(28) C(29) C(30) C(31) 0(3) 0_555 21_1 5_555 55_5 yes
C(29) C(30) C(31) C(32) 178(2) 0_555 21_1 5_555 55_5 yes
C(31) C(32) O(7) C(33) 121(2) 0_555 21_1 5_555 55_5 yes
C(32) O(7) C(33) C(34) 92(2) 0_555 21_1 5_555 55_5 yes
C(32) O(7) C(33) C(38) -104(2) 0_555 21_1 5_555 55_5 yes
C(33) C(34) C(35) C(36) -4(3) 0_555 21_1 5_555 55_5 yes
C(33) C(38) C(37) C(36) 11(3) 0_555 21_1 5_555 55_5 yes
C(34) C(33) C(38) C(37) -12(2) 0_555 21_1 5_555 55_5 yes
C(34) C(35) C(36) C(37) 2(3) 0_555 21_1 5_555 55_5 yes
C(35) C(34) C(33) C(38) 9(3) 0_555 21_1 5_555 55_5 yes
C(35) C(36) C(37) C(38) -5(3) 0_555 21_1 5_555 55_5 yes
C(35) C(36) C(37) C(38) -5(3) 0_555 21_1 5_555 55_5 yes
